data_7250220
loop_
_publ_author_name
'H\"ofmann, Lea'
'W\"olper, Christoph'
'Huber, Alexander'
'Siera, Hannah'
'Daniliuc, Constantin G.'
'Haberhauer, Gebhard'
'Voskuhl, Jens'

_publ_section_title
;
 Tuning carbonyl interactions in dibenzochalcogenophenes
;
_journal_issue 18
_journal_name_full CrystEngComm
_journal_page_first 2902
_journal_page_last 2909
_journal_paper_doi 10.1039/D4CE01248H
_journal_volume 27
_journal_year 2025
_chemical_formula_sum 'C19 H12 O S'
_chemical_formula_weight 288.35
_space_group_crystal_system monoclinic
_space_group_IT_number 14
_space_group_name_Hall '-P 2yn'
_space_group_name_H-M_alt 'P 1 21/n 1'
_atom_sites_solution_hydrogens geom
_atom_sites_solution_primary direct
_atom_sites_solution_secondary difmap
_audit_creation_method SHELXL-2017/1
_audit_update_record
;
2025-04-02 deposited with the CCDC.	2025-04-03 downloaded from the CCDC.
;
_cell_angle_alpha 90
_cell_angle_beta 96.564(3)
_cell_angle_gamma 90
_cell_formula_units_Z 4
_cell_length_a 4.7662(3)
_cell_length_b 19.7037(11)
_cell_length_c 14.7618(8)
_cell_measurement_reflns_used 9866
_cell_measurement_temperature 100(2)
_cell_measurement_theta_max 79.32
_cell_measurement_theta_min 4.49
_cell_volume 1377.22(14)
_computing_cell_refinement 'Bruker APEX3(v2017.3-0)'
_computing_data_collection 'Bruker APEX3(v2017.3-0)'
_computing_data_reduction 'Bruker APEX3(v2017.3-0)'
_computing_molecular_graphics 'ORTEP/PLATON (Spek)'
_computing_publication_material 'BRUKER AXS SHELXTL (c) 2008 / Vers. 2008/4'
_computing_structure_refinement 'SHELXL-2017/1 (Sheldrick, 2017)'
_computing_structure_solution 'Bruker APEX3(v2017.3-0)'
_diffrn_ambient_temperature 100(2)
_diffrn_detector_area_resol_mean 7.3910
_diffrn_measured_fraction_theta_full 0.996
_diffrn_measured_fraction_theta_max 0.936
_diffrn_measurement_device_type 'Bruker D8 Venture (Photon II detector)'
_diffrn_measurement_method 'Data collection strategy APEX 3/Queen'
_diffrn_radiation_monochromator 'multilayer mirror'
_diffrn_radiation_type CuK\a
_diffrn_radiation_wavelength 1.54178
_diffrn_reflns_av_R_equivalents 0.0819
_diffrn_reflns_av_unetI/netI 0.0433
_diffrn_reflns_Laue_measured_fraction_full 0.996
_diffrn_reflns_Laue_measured_fraction_max 0.936
_diffrn_reflns_limit_h_max 6
_diffrn_reflns_limit_h_min -5
_diffrn_reflns_limit_k_max 24
_diffrn_reflns_limit_k_min -24
_diffrn_reflns_limit_l_max 18
_diffrn_reflns_limit_l_min -17
_diffrn_reflns_number 22425
_diffrn_reflns_point_group_measured_fraction_full 0.996
_diffrn_reflns_point_group_measured_fraction_max 0.936
_diffrn_reflns_theta_full 67.679
_diffrn_reflns_theta_max 80.311
_diffrn_reflns_theta_min 3.757
_diffrn_source 'micro-focus sealed tube'
_diffrn_source_type 'INCOATEC I\mS 3.0'
_exptl_absorpt_coefficient_mu 2.030
_exptl_absorpt_correction_T_max 0.75
_exptl_absorpt_correction_T_min 0.51
_exptl_absorpt_correction_type multi-scan
_exptl_absorpt_process_details 'SADABS, Blessing, Acta Cryst 1995 A51 33-38'
_exptl_crystal_colour colourless
_exptl_crystal_density_diffrn 1.391
_exptl_crystal_description prism
_exptl_crystal_F_000 600
_exptl_crystal_size_max 0.270
_exptl_crystal_size_mid 0.139
_exptl_crystal_size_min 0.071
_refine_diff_density_max 0.423
_refine_diff_density_min -0.479
_refine_diff_density_rms 0.089
_refine_ls_extinction_method none
_refine_ls_goodness_of_fit_ref 1.058
_refine_ls_hydrogen_treatment constr
_refine_ls_matrix_type full
_refine_ls_number_parameters 190
_refine_ls_number_reflns 2814
_refine_ls_number_restraints 0
_refine_ls_restrained_S_all 1.058
_refine_ls_R_factor_all 0.0745
_refine_ls_R_factor_gt 0.0511
_refine_ls_shift/su_max 0.000
_refine_ls_shift/su_mean 0.000
_refine_ls_structure_factor_coef Fsqd
_refine_ls_weighting_details 'w=1/[\s^2^(Fo^2^)+(0.0435P)^2^+2.9223P] where P=(Fo^2^+2Fc^2^)/3'
_refine_ls_weighting_scheme calc
_refine_ls_wR_factor_gt 0.1168
_refine_ls_wR_factor_ref 0.1400
_reflns_Friedel_coverage 0.000
_reflns_number_gt 2260
_reflns_number_total 2814
_reflns_threshold_expression 'I > 2\s(I)'
_cod_data_source_file d4ce01248h2.cif
_cod_data_source_block lh_056_1m_neu
_cod_depositor_comments 'Adding full bibliography for 7250216--7250224.cif.'
_cod_original_sg_symbol_H-M 'P 21/n'
_cod_database_code 7250220
_shelx_shelxl_version_number 2017/1
_shelx_space_group_comment
;
The symmetry employed for this shelxl refinement is uniquely defined
by the following loop, which should always be used as a source of
symmetry information in preference to the above space-group names.
They are only intended as comments.
;
_shelx_estimated_absorpt_t_min 0.610
_shelx_estimated_absorpt_t_max 0.869

loop_
_space_group_symop_operation_xyz
'x, y, z'
'-x+1/2, y+1/2, -z+1/2'
'-x, -y, -z'
'x-1/2, -y-1/2, z-1/2'

loop_
_atom_site_label
_atom_site_type_symbol
_atom_site_fract_x
_atom_site_fract_y
_atom_site_fract_z
_atom_site_U_iso_or_equiv
_atom_site_adp_type
_atom_site_occupancy
_atom_site_site_symmetry_order
_atom_site_calc_flag
_atom_site_refinement_flags_posn
_atom_site_refinement_flags_adp
_atom_site_refinement_flags_occupancy
_atom_site_disorder_assembly
_atom_site_disorder_group
S1 S 0.21351(14) 0.26004(3) 0.18835(4) 0.02223(19) Uani 1 1 d . . . . .
O1 O 0.5973(4) 0.16252(9) 0.25188(12) 0.0248(4) Uani 1 1 d . . . . .
C1 C 0.0288(6) 0.32285(13) 0.12223(18) 0.0228(5) Uani 1 1 d . . . . .
C2 C -0.1638(6) 0.36856(14) 0.15263(19) 0.0259(6) Uani 1 1 d . . . . .
H2 H -0.210867 0.366703 0.213409 0.031 Uiso 1 1 calc R U . . .
C3 C -0.2844(6) 0.41667(14) 0.0918(2) 0.0284(6) Uani 1 1 d . . . . .
H3 H -0.416789 0.448095 0.110992 0.034 Uiso 1 1 calc R U . . .
C4 C -0.2141(6) 0.41958(14) 0.0027(2) 0.0299(6) Uani 1 1 d . . . . .
H4 H -0.297221 0.453440 -0.037586 0.036 Uiso 1 1 calc R U . . .
C5 C -0.0258(6) 0.37406(14) -0.02775(19) 0.0257(6) Uani 1 1 d . . . . .
H5 H 0.019612 0.376180 -0.088702 0.031 Uiso 1 1 calc R U . . .
C6 C 0.0975(6) 0.32472(13) 0.03243(18) 0.0232(6) Uani 1 1 d . . . . .
C7 C 0.2976(6) 0.27222(13) 0.01608(18) 0.0213(5) Uani 1 1 d . . . . .
C8 C 0.4163(6) 0.25770(14) -0.06372(18) 0.0250(6) Uani 1 1 d . . . . .
H8 H 0.363677 0.283630 -0.117217 0.030 Uiso 1 1 calc R U . . .
C9 C 0.6101(6) 0.20579(14) -0.06533(18) 0.0255(6) Uani 1 1 d . . . . .
H9 H 0.692619 0.196732 -0.119697 0.031 Uiso 1 1 calc R U . . .
C10 C 0.6858(6) 0.16656(13) 0.01222(18) 0.0235(6) Uani 1 1 d . . . . .
H10 H 0.818092 0.130732 0.009722 0.028 Uiso 1 1 calc R U . . .
C11 C 0.5708(6) 0.17893(13) 0.09351(17) 0.0210(5) Uani 1 1 d . . . . .
C12 C 0.3783(6) 0.23302(13) 0.09489(17) 0.0208(5) Uani 1 1 d . . . . .
C13 C 0.6572(6) 0.14076(13) 0.17852(17) 0.0213(5) Uani 1 1 d . . . . .
C14 C 0.8175(6) 0.07607(13) 0.17641(17) 0.0217(5) Uani 1 1 d . . . . .
C15 C 1.0445(6) 0.06526(14) 0.24355(18) 0.0245(6) Uani 1 1 d . . . . .
H15 H 1.099454 0.099927 0.286678 0.029 Uiso 1 1 calc R U . . .
C16 C 1.1899(6) 0.00417(15) 0.2476(2) 0.0295(6) Uani 1 1 d . . . . .
H16 H 1.347659 -0.002505 0.292137 0.035 Uiso 1 1 calc R U . . .
C17 C 1.1041(7) -0.04726(15) 0.1861(2) 0.0310(6) Uani 1 1 d . . . . .
H17 H 1.201632 -0.089396 0.189438 0.037 Uiso 1 1 calc R U . . .
C18 C 0.8773(7) -0.03740(15) 0.1201(2) 0.0305(6) Uani 1 1 d . . . . .
H18 H 0.818831 -0.072873 0.078601 0.037 Uiso 1 1 calc R U . . .
C19 C 0.7351(6) 0.02419(14) 0.11440(19) 0.0265(6) Uani 1 1 d . . . . .
H19 H 0.581580 0.031096 0.068337 0.032 Uiso 1 1 calc R U . . .

loop_
_atom_site_aniso_label
_atom_site_aniso_U_11
_atom_site_aniso_U_22
_atom_site_aniso_U_33
_atom_site_aniso_U_23
_atom_site_aniso_U_13
_atom_site_aniso_U_12
S1 0.0238(3) 0.0236(3) 0.0198(3) -0.0009(2) 0.0048(2) 0.0012(2)
O1 0.0302(11) 0.0251(10) 0.0195(9) -0.0003(7) 0.0045(7) 0.0007(8)
C1 0.0232(13) 0.0216(13) 0.0235(13) -0.0022(10) 0.0026(10) -0.0022(10)
C2 0.0231(14) 0.0278(14) 0.0268(14) -0.0035(11) 0.0034(10) -0.0001(11)
C3 0.0274(15) 0.0229(14) 0.0349(15) -0.0054(11) 0.0043(12) 0.0054(11)
C4 0.0317(16) 0.0249(15) 0.0323(15) 0.0023(12) 0.0004(12) 0.0045(11)
C5 0.0289(15) 0.0244(14) 0.0238(13) 0.0016(11) 0.0027(11) 0.0024(11)
C6 0.0224(13) 0.0220(13) 0.0251(13) -0.0042(10) 0.0022(10) -0.0025(10)
C7 0.0207(13) 0.0210(13) 0.0220(13) 0.0010(10) 0.0014(10) -0.0013(10)
C8 0.0293(15) 0.0253(14) 0.0204(13) 0.0007(10) 0.0019(11) -0.0001(11)
C9 0.0306(15) 0.0288(15) 0.0183(12) -0.0014(10) 0.0080(10) 0.0010(11)
C10 0.0262(14) 0.0211(13) 0.0232(13) -0.0016(10) 0.0028(10) 0.0024(10)
C11 0.0215(13) 0.0222(13) 0.0192(12) 0.0002(10) 0.0017(9) -0.0005(10)
C12 0.0206(13) 0.0232(13) 0.0187(12) -0.0007(10) 0.0030(9) -0.0026(10)
C13 0.0210(13) 0.0228(13) 0.0204(13) -0.0007(10) 0.0030(10) -0.0043(10)
C14 0.0219(13) 0.0238(13) 0.0198(12) 0.0008(10) 0.0048(10) 0.0008(10)
C15 0.0227(14) 0.0278(14) 0.0230(13) 0.0025(11) 0.0025(10) 0.0000(10)
C16 0.0259(15) 0.0341(16) 0.0285(14) 0.0061(12) 0.0038(11) 0.0054(11)
C17 0.0317(16) 0.0259(15) 0.0374(16) 0.0044(12) 0.0135(12) 0.0060(11)
C18 0.0371(17) 0.0244(14) 0.0313(15) -0.0040(11) 0.0094(12) -0.0003(12)
C19 0.0292(15) 0.0264(14) 0.0243(14) -0.0013(11) 0.0045(11) 0.0008(11)

loop_
_atom_type_symbol
_atom_type_description
_atom_type_scat_dispersion_real
_atom_type_scat_dispersion_imag
_atom_type_scat_source
C C 0.0181 0.0091 'International Tables Vol C Tables 4.2.6.8 and 6.1.1.4'
H H 0.0000 0.0000 'International Tables Vol C Tables 4.2.6.8 and 6.1.1.4'
O O 0.0492 0.0322 'International Tables Vol C Tables 4.2.6.8 and 6.1.1.4'
S S 0.3331 0.5567 'International Tables Vol C Tables 4.2.6.8 and 6.1.1.4'

loop_
_geom_angle_atom_site_label_1
_geom_angle_atom_site_label_2
_geom_angle_atom_site_label_3
_geom_angle
_geom_angle_site_symmetry_1
_geom_angle_site_symmetry_3
_geom_angle_publ_flag
C12 S1 C1 91.03(13) . . ?
C2 C1 C6 121.3(3) . . ?
C2 C1 S1 125.7(2) . . ?
C6 C1 S1 112.9(2) . . ?
C3 C2 C1 118.2(3) . . ?
C3 C2 H2 120.9 . . ?
C1 C2 H2 120.9 . . ?
C2 C3 C4 120.9(3) . . ?
C2 C3 H3 119.6 . . ?
C4 C3 H3 119.6 . . ?
C5 C4 C3 121.1(3) . . ?
C5 C4 H4 119.5 . . ?
C3 C4 H4 119.5 . . ?
C4 C5 C6 119.0(3) . . ?
C4 C5 H5 120.5 . . ?
C6 C5 H5 120.5 . . ?
C5 C6 C1 119.5(3) . . ?
C5 C6 C7 128.9(3) . . ?
C1 C6 C7 111.6(2) . . ?
C8 C7 C12 119.0(2) . . ?
C8 C7 C6 128.9(2) . . ?
C12 C7 C6 112.1(2) . . ?
C9 C8 C7 120.3(2) . . ?
C9 C8 H8 119.9 . . ?
C7 C8 H8 119.9 . . ?
C8 C9 C10 120.5(2) . . ?
C8 C9 H9 119.8 . . ?
C10 C9 H9 119.8 . . ?
C9 C10 C11 121.2(2) . . ?
C9 C10 H10 119.4 . . ?
C11 C10 H10 119.4 . . ?
C10 C11 C12 117.7(2) . . ?
C10 C11 C13 122.8(2) . . ?
C12 C11 C13 119.4(2) . . ?
C11 C12 C7 121.2(2) . . ?
C11 C12 S1 126.5(2) . . ?
C7 C12 S1 112.3(2) . . ?
O1 C13 C11 120.0(2) . . ?
O1 C13 C14 119.3(2) . . ?
C11 C13 C14 120.7(2) . . ?
C15 C14 C19 119.3(2) . . ?
C15 C14 C13 118.3(2) . . ?
C19 C14 C13 122.2(2) . . ?
C16 C15 C14 120.3(3) . . ?
C16 C15 H15 119.8 . . ?
C14 C15 H15 119.8 . . ?
C15 C16 C17 119.8(3) . . ?
C15 C16 H16 120.1 . . ?
C17 C16 H16 120.1 . . ?
C18 C17 C16 120.3(3) . . ?
C18 C17 H17 119.8 . . ?
C16 C17 H17 119.8 . . ?
C17 C18 C19 120.2(3) . . ?
C17 C18 H18 119.9 . . ?
C19 C18 H18 119.9 . . ?
C18 C19 C14 120.1(3) . . ?
C18 C19 H19 120.0 . . ?
C14 C19 H19 120.0 . . ?

loop_
_geom_bond_atom_site_label_1
_geom_bond_atom_site_label_2
_geom_bond_distance
_geom_bond_site_symmetry_2
_geom_bond_publ_flag
S1 C12 1.747(3) . ?
S1 C1 1.750(3) . ?
O1 C13 1.228(3) . ?
C1 C2 1.396(4) . ?
C1 C6 1.402(4) . ?
C2 C3 1.385(4) . ?
C2 H2 0.9500 . ?
C3 C4 1.394(4) . ?
C3 H3 0.9500 . ?
C4 C5 1.381(4) . ?
C4 H4 0.9500 . ?
C5 C6 1.400(4) . ?
C5 H5 0.9500 . ?
C6 C7 1.446(4) . ?
C7 C8 1.394(4) . ?
C7 C12 1.413(4) . ?
C8 C9 1.380(4) . ?
C8 H8 0.9500 . ?
C9 C10 1.394(4) . ?
C9 H9 0.9500 . ?
C10 C11 1.397(4) . ?
C10 H10 0.9500 . ?
C11 C12 1.408(4) . ?
C11 C13 1.480(4) . ?
C13 C14 1.488(4) . ?
C14 C15 1.397(4) . ?
C14 C19 1.398(4) . ?
C15 C16 1.387(4) . ?
C15 H15 0.9500 . ?
C16 C17 1.390(4) . ?
C16 H16 0.9500 . ?
C17 C18 1.384(4) . ?
C17 H17 0.9500 . ?
C18 C19 1.388(4) . ?
C18 H18 0.9500 . ?
C19 H19 0.9500 . ?
